data_2105054
loop_
_publ_author_name
'Mol\<canov, Kre\<simir'
'Koji\'c-Prodi\'c, Biserka'

_publ_section_title
;
 Face-to-face stacking of quinoid rings of alkali salts of bromanilic acid
;
_journal_coeditor_code GP5046
_journal_issue 1
_journal_name_full 'Acta Crystallographica Section B'
_journal_page_first 57
_journal_page_last 65
_journal_paper_doi 10.1107/S0108768111051159
_journal_volume 68
_journal_year 2012
_chemical_formula_moiety 'C6 H4 Br2 K2 O6'
_chemical_formula_sum 'C6 H4 Br2 K2 O6'
_chemical_formula_weight 410.11
_space_group_IT_number 14
_symmetry_cell_setting monoclinic
_symmetry_space_group_name_Hall '-P 2ybc'
_symmetry_space_group_name_H-M 'P 1 21/c 1'
_audit_creation_method 'WinGX routine CIF_UPDATE'
_cell_angle_alpha 90
_cell_angle_beta 96.813(4)
_cell_angle_gamma 90
_cell_formula_units_Z 2
_cell_length_a 3.8441(2)
_cell_length_b 9.4171(4)
_cell_length_c 15.1001(6)
_cell_measurement_reflns_used 1580
_cell_measurement_temperature 293(2)
_cell_measurement_theta_max 75.8639
_cell_measurement_theta_min 2.9448
_cell_volume 542.77(4)
_computing_cell_refinement
;
        CrysAlisPro, Oxford Diffraction Ltd.,
        Version 1.171.34.40 (release 27-08-2010 CrysAlis171 .NET)
        (compiled Aug 27 2010,11:50:40)
;
_computing_data_collection
;
        CrysAlisPro, Oxford Diffraction Ltd.,
        Version 1.171.34.40 (release 27-08-2010 CrysAlis171 .NET)
        (compiled Aug 27 2010,11:50:40)
;
_computing_data_reduction
;
        CrysAlisPro, Oxford Diffraction Ltd.,
        Version 1.171.34.40 (release 27-08-2010 CrysAlis171 .NET)
        (compiled Aug 27 2010,11:50:40)
;
_computing_molecular_graphics 'Ortep-3 for Windows (Farrugia, 1997)'
_computing_publication_material 'WinGX publication routines (Farrugia, 1999)'
_computing_structure_refinement 'SHELXL-97 (Sheldrick, 1997)'
_computing_structure_solution 'SHELXS-86 (Sheldrick, 1986)'
_diffrn_ambient_temperature 293(2)
_diffrn_detector_area_resol_mean 10.4323
_diffrn_measured_fraction_theta_full 0.98
_diffrn_measured_fraction_theta_max 0.98
_diffrn_measurement_device_type 'Oxford Xcalibur Nova'
_diffrn_measurement_method
;
CCD detector, \w scans
;
_diffrn_radiation_monochromator graphite
_diffrn_radiation_source 'Enhance (Cu) X-ray Source'
_diffrn_radiation_type CuK\a
_diffrn_radiation_wavelength 1.54179
_diffrn_reflns_av_R_equivalents 0.0339
_diffrn_reflns_limit_h_max 4
_diffrn_reflns_limit_h_min -3
_diffrn_reflns_limit_k_max 10
_diffrn_reflns_limit_k_min -11
_diffrn_reflns_limit_l_max 17
_diffrn_reflns_limit_l_min -18
_diffrn_reflns_number 2213
_diffrn_reflns_theta_full 76.05
_diffrn_reflns_theta_max 76.05
_diffrn_reflns_theta_min 5.55
_exptl_absorpt_coefficient_mu 16.495
_exptl_absorpt_correction_T_max 1
_exptl_absorpt_correction_T_min 0.24165
_exptl_absorpt_correction_type multi-scan
_exptl_crystal_colour red
_exptl_crystal_density_diffrn 2.509
_exptl_crystal_density_method 'not measured'
_exptl_crystal_description prism
_exptl_crystal_F_000 392
_exptl_crystal_size_max 0.20
_exptl_crystal_size_mid 0.15
_exptl_crystal_size_min 0.05
_refine_diff_density_max 0.795
_refine_diff_density_min -0.6
_refine_ls_extinction_method none
_refine_ls_goodness_of_fit_ref 1.071
_refine_ls_hydrogen_treatment refall
_refine_ls_matrix_type full
_refine_ls_number_parameters 80
_refine_ls_number_reflns 1112
_refine_ls_number_restraints 3
_refine_ls_restrained_S_all 1.071
_refine_ls_R_factor_gt 0.0405
_refine_ls_shift/su_max 0
_refine_ls_structure_factor_coef Fsqd
_refine_ls_weighting_details 'calc w=1/[\s^2^(Fo^2^)+(0.0818P)^2^+0.2870P] where P=(Fo^2^+2Fc^2^)/3'
_refine_ls_weighting_scheme calc
_refine_ls_wR_factor_ref 0.1219
_reflns_number_gt 956
_reflns_number_total 1112
_reflns_threshold_expression >2sigma(I)
_cod_data_source_file gp5046.cif
_cod_data_source_block K2BAx2H2O
_cod_database_code 2105054
_cod_database_fobs_code 2105054

loop_
_symmetry_equiv_pos_as_xyz
'x, y, z'
'-x, y+1/2, -z+1/2'
'-x, -y, -z'
'x, -y-1/2, z-1/2'

loop_
_atom_site_type_symbol
_atom_site_label
_atom_site_fract_x
_atom_site_fract_y
_atom_site_fract_z
_atom_site_U_iso_or_equiv
_atom_site_adp_type
_atom_site_calc_flag
_atom_site_refinement_flags
_atom_site_occupancy
K K1 0.8935(3) 0.67047(10) 0.20849(7) 0.0362(3) Uani d . 1
Br Br1 0.22706(13) 0.83316(5) 0.49510(3) 0.0360(2) Uani d . 1
O O1 0.6912(9) 0.3778(3) 0.35130(18) 0.0349(7) Uani d . 1
O O2 0.4778(9) 0.6497(3) 0.34675(19) 0.0311(6) Uani d . 1
O O3 1.3461(10) 0.4562(4) 0.1909(2) 0.0442(8) Uani d D 1
H H3A 1.442(15) 0.456(7) 0.2506(16) 0.050(16) Uiso d D 1
H H3B 1.445(17) 0.379(6) 0.164(4) 0.06 Uiso d D 1
C C1 0.6085(9) 0.4293(4) 0.4219(2) 0.0220(7) Uani d . 1
C C2 0.4807(9) 0.5847(4) 0.4190(2) 0.0212(7) Uani d . 1
C C3 0.3741(10) 0.6428(4) 0.4977(2) 0.0223(7) Uani d . 1

loop_
_atom_site_aniso_label
_atom_site_aniso_U_11
_atom_site_aniso_U_22
_atom_site_aniso_U_33
_atom_site_aniso_U_12
_atom_site_aniso_U_13
_atom_site_aniso_U_23
K1 0.0291(5) 0.0356(5) 0.0456(6) 0.0010(3) 0.0126(4) 0.0081(3)
Br1 0.0440(4) 0.0249(3) 0.0401(3) 0.00683(15) 0.0092(2) 0.00109(14)
O1 0.0509(18) 0.0316(15) 0.0234(13) 0.0142(14) 0.0097(11) -0.0026(11)
O2 0.0453(18) 0.0276(14) 0.0218(13) 0.0037(12) 0.0099(11) 0.0049(10)
O3 0.061(2) 0.0371(17) 0.0326(14) 0.0140(16) -0.0018(13) -0.0087(13)
C1 0.0234(17) 0.0206(16) 0.0222(15) 0.0018(13) 0.0042(12) -0.0012(12)
C2 0.0237(17) 0.0194(16) 0.0200(15) -0.0003(13) 0.0011(11) 0.0006(12)
C3 0.0268(18) 0.0141(14) 0.0265(17) 0.0036(14) 0.0048(12) -0.0021(12)

loop_
_atom_type_symbol
_atom_type_description
_atom_type_scat_dispersion_real
_atom_type_scat_dispersion_imag
_atom_type_scat_source
C C 0.0181 0.0091 'International Tables Vol C Tables 4.2.6.8 and 6.1.1.4'
H H 0 0 'International Tables Vol C Tables 4.2.6.8 and 6.1.1.4'
Br Br -0.6763 1.2805 'International Tables Vol C Tables 4.2.6.8 and 6.1.1.4'
K K 0.3868 1.0657 'International Tables Vol C Tables 4.2.6.8 and 6.1.1.4'
O O 0.0492 0.0322 'International Tables Vol C Tables 4.2.6.8 and 6.1.1.4'

loop_
_geom_angle_atom_site_label_1
_geom_angle_atom_site_label_2
_geom_angle_atom_site_label_3
_geom_angle_site_symmetry_1
_geom_angle_site_symmetry_3
_geom_angle
K1 K1 K1 1_655 2_755 82.16(2)
K1 K1 K1 1_455 2_755 97.84(2)
K1 K1 Br1 1_655 4_575 124.262(15)
K1 Br1 K1 4_476 4_576 61.747(18)
K1 K1 Br1 1_455 4_575 55.738(15)
K1 O1 K1 2_745 2_645 83.30(9)
K1 O2 K1 . 1_455 85.38(8)
K1 O3 K1 . 1_655 86.56(10)
K1 O3 K1 . 2_745 110.40(13)
K1 O3 K1 1_655 2_745 140.23(12)
K1 O3 H3A . . 95(4)
K1 O3 H3A 1_655 . 74(4)
K1 O3 H3A 2_745 . 69(4)
K1 O3 H3B . . 158(4)
K1 O3 H3B 1_655 . 104(5)
K1 O3 H3B 2_745 . 74(5)
Br1 K1 K1 4_675 2_755 99.83(3)
Br1 K1 K1 4_575 2_755 107.12(3)
Br1 K1 K1 4_675 1_655 62.515(18)
Br1 K1 K1 4_675 1_455 117.485(18)
Br1 K1 Br1 4_675 4_575 61.747(18)
O1 K1 K1 2_655 1_655 134.89(6)
O1 K1 K1 2_755 1_455 128.41(8)
O1 K1 K1 2_655 1_455 45.11(6)
O1 K1 K1 2_755 1_655 51.59(8)
O1 K1 K1 2_755 2_755 46.84(7)
O1 K1 K1 2_655 2_755 63.54(6)
O1 K1 Br1 2_755 4_675 55.25(6)
O1 K1 Br1 2_655 4_675 93.99(6)
O1 K1 Br1 2_755 4_575 94.92(7)
O1 K1 Br1 2_655 4_575 50.51(6)
O1 K1 O1 2_755 2_655 83.30(9)
O1 K1 O2 2_755 . 134.90(10)
O1 K1 O2 2_755 1_655 81.55(9)
O1 K1 O3 2_755 1_455 155.27(10)
O1 K1 O3 2_755 2_755 76.96(9)
O1 K1 O3 2_655 2_755 50.95(8)
O1 K1 H3A 2_755 . 97.5(13)
O1 K1 H3A 2_655 . 174.7(6)
O1 C1 C2 . . 117.3(3)
O1 C1 C3 . 3_666 124.6(3)
O2 K1 K1 . 1_655 131.55(7)
O2 K1 K1 1_655 1_655 46.18(6)
O2 K1 K1 . 2_755 88.24(7)
O2 K1 K1 . 1_455 48.45(7)
O2 K1 K1 1_655 1_455 133.82(6)
O2 K1 K1 1_655 2_755 77.80(7)
O2 K1 Br1 . 4_575 103.98(7)
O2 K1 Br1 . 4_675 165.10(8)
O2 K1 Br1 1_655 4_675 108.48(7)
O2 K1 Br1 1_655 4_575 169.37(7)
O2 K1 O1 . 2_655 78.31(8)
O2 K1 O1 1_655 2_655 138.13(9)
O2 K1 O2 . 1_655 85.38(8)
O2 K1 O3 . 1_455 62.97(9)
O2 K1 O3 1_655 1_455 120.82(9)
O2 K1 O3 . 2_755 59.45(8)
O2 K1 O3 1_655 2_755 87.57(9)
O2 K1 H3A . . 104.5(10)
O2 K1 H3A 1_655 . 47.1(8)
O2 C2 C1 . . 117.3(3)
O2 C2 C3 . . 124.8(3)
O3 K1 K1 . 1_655 48.96(9)
O3 K1 K1 1_455 1_655 135.53(7)
O3 K1 K1 2_755 1_655 109.64(7)
O3 K1 K1 . 1_455 131.04(9)
O3 K1 K1 1_455 1_455 44.47(7)
O3 K1 K1 2_755 1_455 70.36(7)
O3 K1 K1 . 2_755 130.66(9)
O3 K1 K1 1_455 2_755 141.78(8)
O3 K1 K1 2_755 2_755 30.95(6)
O3 K1 Br1 . 4_675 66.61(8)
O3 K1 Br1 1_455 4_675 104.01(7)
O3 K1 Br1 2_755 4_675 124.86(6)
O3 K1 Br1 . 4_575 106.39(7)
O3 K1 Br1 1_455 4_575 61.12(7)
O3 K1 Br1 2_755 4_575 101.46(6)
O3 K1 O1 . 2_655 156.34(9)
O3 K1 O1 1_455 2_655 85.22(9)
O3 K1 O1 . 2_755 95.32(12)
O3 K1 O2 . . 117.12(11)
O3 K1 O2 . 1_655 64.21(9)
O3 K1 O3 . 1_455 86.56(10)
O3 K1 O3 . 2_755 151.66(5)
O3 K1 O3 1_455 2_755 111.88(4)
O3 K1 H3A . . 18.4(6)
O3 K1 H3A 1_455 . 92.0(13)
O3 K1 H3A 2_755 . 134.4(7)
C1 O1 K1 . 2_745 140.9(2)
C1 O1 K1 . 2_645 104.5(2)
C1 C3 Br1 3_666 . 118.0(3)
C1 C3 C2 3_666 . 123.9(3)
C2 O2 K1 . . 138.0(3)
C2 O2 K1 . 1_455 126.2(3)
C2 C3 Br1 . . 117.9(3)
C3 Br1 K1 . 4_476 96.32(12)
C3 Br1 K1 . 4_576 78.83(12)
C3 C1 C2 3_666 . 118.2(3)
C3 C2 C1 . . 117.9(3)
H3A O3 H3B . . 106(4)

loop_
_geom_bond_atom_site_label_1
_geom_bond_atom_site_label_2
_geom_bond_site_symmetry_2
_geom_bond_distance
K1 O1 2_755 2.742(3)
K1 O1 2_655 3.033(4)
K1 O2 . 2.782(3)
K1 O2 1_655 2.886(3)
K1 O3 1_455 2.905(4)
K1 O3 2_755 3.276(4)
Br1 C3 . 1.878(4)
O1 K1 2_745 2.742(3)
O1 K1 2_645 3.033(4)
O1 C1 . 1.246(4)
O2 K1 1_455 2.886(3)
O2 C2 . 1.250(5)
O3 K1 . 2.698(3)
O3 K1 1_655 2.905(4)
O3 K1 2_745 3.276(4)
O3 H3A . 0.933(19)
O3 H3B . 0.93(2)
C1 C3 3_666 1.386(5)
C2 C1 . 1.542(5)
C2 C3 . 1.413(5)
C3 C1 3_666 1.386(5)

loop_
_geom_torsion_atom_site_label_1
_geom_torsion_atom_site_label_2
_geom_torsion_atom_site_label_3
_geom_torsion_atom_site_label_4
_geom_torsion_site_symmetry_1
_geom_torsion_site_symmetry_4
_geom_torsion
K1 K1 O2 C2 1_655 . -37.3(4)
K1 K1 O2 C2 1_455 . 142.7(4)
K1 K1 O2 C2 2_755 . -115.2(4)
K1 K1 O2 K1 1_655 1_455 180
K1 K1 O2 K1 2_755 1_455 102.10(6)
K1 Br1 C3 C1 4_476 3_666 -13.4(3)
K1 Br1 C3 C1 4_576 3_666 46.1(3)
K1 Br1 C3 C2 4_476 . 170.4(3)
K1 Br1 C3 C2 4_576 . -130.1(3)
K1 O1 C1 C2 2_745 . 154.7(3)
K1 O1 C1 C2 2_645 . -108.0(3)
K1 O1 C1 C3 2_745 3_666 -24.8(7)
K1 O1 C1 C3 2_645 3_666 72.5(4)
K1 O2 C2 C1 . . -39.0(5)
K1 O2 C2 C1 1_455 . 92.6(4)
K1 O2 C2 C3 . . 141.4(3)
K1 O2 C2 C3 1_455 . -87.1(4)
K1 O3 K1 K1 2_745 1_655 143.05(14)
K1 O3 K1 K1 1_655 1_455 180
K1 O3 K1 K1 2_745 1_455 -36.95(14)
K1 O3 K1 K1 1_655 2_755 -9.61(14)
K1 O3 K1 K1 2_745 2_755 133.44(9)
K1 O3 K1 Br1 1_655 4_675 73.13(7)
K1 O3 K1 Br1 2_745 4_675 -143.82(12)
K1 O3 K1 Br1 1_655 4_575 121.47(6)
K1 O3 K1 Br1 2_745 4_575 -95.48(9)
K1 O3 K1 O1 1_655 2_655 110.2(2)
K1 O3 K1 O1 2_745 2_655 -106.8(2)
K1 O3 K1 O1 1_655 2_755 24.74(10)
K1 O3 K1 O1 2_745 2_755 167.79(11)
K1 O3 K1 O2 1_655 . -122.84(10)
K1 O3 K1 O2 2_745 . 20.21(14)
K1 O3 K1 O2 1_655 1_655 -53.20(8)
K1 O3 K1 O2 2_745 1_655 89.85(12)
K1 O3 K1 O3 1_655 1_455 180
K1 O3 K1 O3 2_745 1_455 -36.95(14)
K1 O3 K1 O3 1_655 2_755 -47.53(19)
K1 O3 K1 O3 2_745 2_755 95.5(2)
Br1 K1 O2 K1 4_575 1_455 -5.12(8)
Br1 K1 O2 K1 4_675 1_455 -21.2(3)
Br1 K1 O2 C2 4_675 . 121.5(4)
Br1 K1 O2 C2 4_575 . 137.6(4)
O1 K1 O2 K1 2_755 1_455 106.78(13)
O1 K1 O2 K1 2_655 1_455 38.77(8)
O1 K1 O2 C2 2_755 . -110.5(4)
O1 K1 O2 C2 2_655 . -178.6(4)
O2 K1 O2 K1 1_655 1_455 180
O2 K1 O2 C2 1_655 . -37.3(4)
O2 C2 C1 O1 . . -1.9(5)
O2 C2 C1 C3 . 3_666 177.7(3)
O2 C2 C3 Br1 . . -1.6(5)
O2 C2 C3 C1 . 3_666 -177.5(4)
O3 K1 O2 K1 . 1_455 -122.12(10)
O3 K1 O2 K1 1_455 1_455 -51.81(9)
O3 K1 O2 K1 2_755 1_455 90.09(9)
O3 K1 O2 C2 . . 20.5(4)
O3 K1 O2 C2 1_455 . 90.9(4)
O3 K1 O2 C2 2_755 . -127.2(4)
C1 C2 C3 Br1 . . 178.8(3)
C1 C2 C3 C1 . 3_666 2.8(6)
C3 C2 C1 O1 . . 177.8(3)
C3 C2 C1 C3 . 3_666 -2.7(6)
